data_2213905
loop_
_publ_author_name
'Xiao-Yan Yang'
'Xiao-Lian He'
'Ying Li'
'Sai Bi'

_publ_section_title
;
 <i>N</i>-[3-(2-Nitrophenyl)allylidene]naphthalen-1-amine
;
_journal_coeditor_code NC2032
_journal_issue 6
_journal_name_full 'Acta Crystallographica Section E'
_journal_page_first o2919
_journal_page_last o2919
_journal_paper_doi 10.1107/S1600536807022453
_journal_volume 63
_journal_year 2007
_chemical_formula_iupac 'C19 H14 N2 O2'
_chemical_formula_moiety 'C19 H14 N2 O2'
_chemical_formula_sum 'C19 H14 N2 O2'
_chemical_formula_weight 302.32
_chemical_name_systematic
;
N-[3-(2-Nitrophenyl)allylidene]naphthalen-1-amine
;
_space_group_IT_number 14
_symmetry_cell_setting monoclinic
_symmetry_space_group_name_Hall '-P 2ybc'
_symmetry_space_group_name_H-M 'P 1 21/c 1'
_atom_sites_solution_hydrogens geom
_atom_sites_solution_primary direct
_atom_sites_solution_secondary difmap
_audit_creation_method SHELXL-97
_cell_angle_alpha 90.00
_cell_angle_beta 117.347(2)
_cell_angle_gamma 90.00
_cell_formula_units_Z 4
_cell_length_a 15.440(2)
_cell_length_b 7.4165(10)
_cell_length_c 14.598(2)
_cell_measurement_reflns_used 1605
_cell_measurement_temperature 293(2)
_cell_measurement_theta_max 23.82
_cell_measurement_theta_min 2.79
_cell_volume 1484.8(3)
_computing_cell_refinement 'SAINT (Siemens, 1996)'
_computing_data_collection 'SMART (Siemens, 1996)'
_computing_data_reduction SAINT
_computing_molecular_graphics 'SHELXTL (Bruker, 1997)'
_computing_publication_material
;
SHELXTL (Bruker, 1997), PARST (Nardelli, 1995) and PLATON (Spek,
2003)
;
_computing_structure_refinement 'SHELXL97 (Sheldrick, 1997)'
_computing_structure_solution 'SHELXS97 (Sheldrick, 1997)'
_diffrn_ambient_temperature 293(2)
_diffrn_detector_area_resol_mean 8.33
_diffrn_measured_fraction_theta_full 0.993
_diffrn_measured_fraction_theta_max 0.993
_diffrn_measurement_device_type
;
Siemens SMART 1000 CCD area-detector
;
_diffrn_measurement_method \w
_diffrn_radiation_monochromator graphite
_diffrn_radiation_source 'fine-focus sealed tube'
_diffrn_radiation_type MoK\a
_diffrn_radiation_wavelength 0.71073
_diffrn_reflns_av_R_equivalents 0.0388
_diffrn_reflns_av_sigmaI/netI 0.0389
_diffrn_reflns_limit_h_max 12
_diffrn_reflns_limit_h_min -19
_diffrn_reflns_limit_k_max 8
_diffrn_reflns_limit_k_min -9
_diffrn_reflns_limit_l_max 17
_diffrn_reflns_limit_l_min -18
_diffrn_reflns_number 8073
_diffrn_reflns_theta_full 26.05
_diffrn_reflns_theta_max 26.05
_diffrn_reflns_theta_min 1.48
_diffrn_standards_decay_% 0
_diffrn_standards_interval_time 0
_diffrn_standards_number 0
_exptl_absorpt_coefficient_mu 0.089
_exptl_absorpt_correction_T_max 0.9955
_exptl_absorpt_correction_T_min 0.9635
_exptl_absorpt_correction_type multi-scan
_exptl_absorpt_process_details '(SADABS; Sheldrick, 1996)'
_exptl_crystal_colour yellow
_exptl_crystal_density_diffrn 1.352
_exptl_crystal_density_method 'not measured'
_exptl_crystal_description plate
_exptl_crystal_F_000 632
_exptl_crystal_size_max 0.42
_exptl_crystal_size_mid 0.26
_exptl_crystal_size_min 0.05
_refine_diff_density_max 0.130
_refine_diff_density_min -0.197
_refine_ls_extinction_method none
_refine_ls_goodness_of_fit_ref 1.025
_refine_ls_hydrogen_treatment constr
_refine_ls_matrix_type full
_refine_ls_number_parameters 208
_refine_ls_number_reflns 2913
_refine_ls_number_restraints 0
_refine_ls_restrained_S_all 1.025
_refine_ls_R_factor_all 0.0730
_refine_ls_R_factor_gt 0.0466
_refine_ls_shift/su_max 0.000
_refine_ls_shift/su_mean 0.000
_refine_ls_structure_factor_coef Fsqd
_refine_ls_weighting_details 'calc w=1/[\s^2^(Fo^2^)+(0.0587P)^2^+0.0855P] where P=(Fo^2^+2Fc^2^)/3'
_refine_ls_weighting_scheme calc
_refine_ls_wR_factor_gt 0.1086
_refine_ls_wR_factor_ref 0.1237
_reflns_number_gt 2014
_reflns_number_total 2913
_reflns_threshold_expression I>2\s(I)
_cod_data_source_file nc2032.cif
_cod_data_source_block I
_cod_original_cell_volume 1484.7(3)
_cod_original_sg_symbol_H-M 'P 21/c'
_cod_database_code 2213905
_cod_database_fobs_code 2213905

loop_
_symmetry_equiv_pos_as_xyz
'x, y, z'
'-x, y+1/2, -z+1/2'
'-x, -y, -z'
'x, -y-1/2, z-1/2'

loop_
_atom_site_type_symbol
_atom_site_label
_atom_site_fract_x
_atom_site_fract_y
_atom_site_fract_z
_atom_site_U_iso_or_equiv
_atom_site_adp_type
_atom_site_calc_flag
_atom_site_refinement_flags
_atom_site_occupancy
C C19 0.18422(11) 0.8023(2) 0.42612(12) 0.0389(4) Uani d . 1
C C6 -0.25313(11) 0.6242(2) 0.47210(13) 0.0413(4) Uani d . 1
N N2 0.02462(10) 0.7772(2) 0.41815(11) 0.0487(4) Uani d . 1
N N1 -0.40204(11) 0.5240(2) 0.31629(12) 0.0548(4) Uani d . 1
C C5 -0.35316(11) 0.5882(2) 0.42333(12) 0.0420(4) Uani d . 1
C C10 0.08469(11) 0.7471(2) 0.37018(13) 0.0417(4) Uani d . 1
C C1 -0.21576(13) 0.6856(2) 0.57357(14) 0.0504(5) Uani d . 1
H H1A -0.1493 0.7096 0.6101 0.061 Uiso calc R 1
C C7 -0.18684(11) 0.5971(2) 0.42695(13) 0.0466(4) Uani d . 1
H H7A -0.1989 0.5005 0.3821 0.056 Uiso calc R 1
C C11 0.05107(13) 0.6791(2) 0.27212(14) 0.0519(5) Uani d . 1
H H11A -0.0135 0.6421 0.2361 0.062 Uiso calc R 1
C C14 0.24596(11) 0.7850(2) 0.37904(13) 0.0424(4) Uani d . 1
C C4 -0.41129(13) 0.6127(2) 0.47087(15) 0.0518(5) Uani d . 1
H H4A -0.4775 0.5865 0.4358 0.062 Uiso calc R 1
C C13 0.20743(13) 0.7164(3) 0.27765(14) 0.0523(5) Uani d . 1
H H13A 0.2475 0.7066 0.2459 0.063 Uiso calc R 1
C C9 -0.04464(12) 0.6684(2) 0.40303(14) 0.0494(5) Uani d . 1
H H9A -0.0528 0.5655 0.3635 0.059 Uiso calc R 1
C C12 0.11219(13) 0.6645(3) 0.22567(14) 0.0553(5) Uani d . 1
H H12A 0.0879 0.6192 0.1590 0.066 Uiso calc R 1
C C18 0.22384(12) 0.8694(2) 0.52798(13) 0.0458(4) Uani d . 1
H H18A 0.1839 0.8819 0.5596 0.055 Uiso calc R 1
C C17 0.31968(13) 0.9160(2) 0.58045(14) 0.0525(5) Uani d . 1
H H17A 0.3446 0.9597 0.6475 0.063 Uiso calc R 1
C C2 -0.27333(15) 0.7122(3) 0.62153(15) 0.0582(5) Uani d . 1
H H2B -0.2458 0.7547 0.6890 0.070 Uiso calc R 1
C C15 0.34514(12) 0.8360(2) 0.43613(15) 0.0509(5) Uani d . 1
H H15A 0.3865 0.8264 0.4059 0.061 Uiso calc R 1
C C16 0.38070(13) 0.8985(2) 0.53407(15) 0.0553(5) Uani d . 1
H H16A 0.4462 0.9299 0.5706 0.066 Uiso calc R 1
O O2 -0.47769(10) 0.4391(2) 0.28762(11) 0.0802(5) Uani d . 1
O O1 -0.36607(10) 0.5584(3) 0.25959(10) 0.0848(5) Uani d . 1
C C8 -0.11034(12) 0.7017(2) 0.44595(14) 0.0493(5) Uani d . 1
H H8A -0.0989 0.8009 0.4890 0.059 Uiso calc R 1
C C3 -0.37129(15) 0.6760(3) 0.57018(16) 0.0585(5) Uani d . 1
H H3A -0.4103 0.6943 0.6025 0.070 Uiso calc R 1

loop_
_atom_site_aniso_label
_atom_site_aniso_U_11
_atom_site_aniso_U_22
_atom_site_aniso_U_33
_atom_site_aniso_U_12
_atom_site_aniso_U_13
_atom_site_aniso_U_23
C19 0.0397(9) 0.0348(9) 0.0434(9) 0.0039(7) 0.0203(8) 0.0073(7)
C6 0.0381(9) 0.0376(9) 0.0486(10) 0.0023(7) 0.0203(8) 0.0062(7)
N2 0.0363(8) 0.0543(9) 0.0576(9) 0.0043(7) 0.0233(7) 0.0046(7)
N1 0.0438(9) 0.0663(10) 0.0467(9) 0.0024(8) 0.0142(8) 0.0057(8)
C5 0.0391(9) 0.0423(9) 0.0437(9) 0.0014(7) 0.0183(8) 0.0049(8)
C10 0.0359(9) 0.0431(10) 0.0463(10) 0.0052(7) 0.0192(8) 0.0074(8)
C1 0.0442(10) 0.0497(11) 0.0519(11) -0.0041(8) 0.0173(9) -0.0010(8)
C7 0.0403(10) 0.0476(10) 0.0532(10) 0.0030(8) 0.0225(8) 0.0034(8)
C11 0.0397(10) 0.0581(11) 0.0484(10) -0.0003(8) 0.0122(8) 0.0065(9)
C14 0.0409(9) 0.0413(10) 0.0469(10) 0.0042(7) 0.0218(8) 0.0086(8)
C4 0.0443(10) 0.0515(11) 0.0659(12) -0.0009(8) 0.0306(10) 0.0038(9)
C13 0.0552(11) 0.0605(12) 0.0500(11) 0.0076(9) 0.0317(9) 0.0065(9)
C9 0.0381(9) 0.0499(11) 0.0596(11) 0.0067(8) 0.0218(9) 0.0063(9)
C12 0.0564(12) 0.0661(13) 0.0422(10) 0.0027(9) 0.0215(9) 0.0013(9)
C18 0.0492(10) 0.0444(10) 0.0471(10) -0.0002(8) 0.0249(9) 0.0023(8)
C17 0.0521(11) 0.0508(11) 0.0471(10) -0.0059(8) 0.0163(9) 0.0005(9)
C2 0.0704(13) 0.0532(12) 0.0553(11) -0.0028(10) 0.0325(10) -0.0055(9)
C15 0.0421(10) 0.0518(11) 0.0645(12) 0.0020(8) 0.0293(9) 0.0115(9)
C16 0.0394(10) 0.0531(11) 0.0640(12) -0.0076(8) 0.0155(9) 0.0065(9)
O2 0.0538(9) 0.1017(12) 0.0619(9) -0.0247(8) 0.0067(7) -0.0022(8)
O1 0.0686(10) 0.1381(16) 0.0511(8) -0.0080(9) 0.0304(8) -0.0017(9)
C8 0.0392(10) 0.0510(11) 0.0589(11) 0.0057(8) 0.0235(9) 0.0062(9)
C3 0.0675(13) 0.0547(12) 0.0711(13) 0.0005(9) 0.0472(11) -0.0016(10)

loop_
_atom_type_symbol
_atom_type_description
_atom_type_scat_dispersion_real
_atom_type_scat_dispersion_imag
_atom_type_scat_source
C C 0.0033 0.0016 'International Tables Vol C Tables 4.2.6.8 and 6.1.1.4'
H H 0.0000 0.0000 'International Tables Vol C Tables 4.2.6.8 and 6.1.1.4'
N N 0.0061 0.0033 'International Tables Vol C Tables 4.2.6.8 and 6.1.1.4'
O O 0.0106 0.0060 'International Tables Vol C Tables 4.2.6.8 and 6.1.1.4'

loop_
_geom_angle_atom_site_label_1
_geom_angle_atom_site_label_2
_geom_angle_atom_site_label_3
_geom_angle
C18 C19 C14 118.73(15)
C18 C19 C10 122.28(15)
C14 C19 C10 118.96(15)
C1 C6 C5 115.11(15)
C1 C6 C7 119.26(15)
C5 C6 C7 125.60(16)
C9 N2 C10 120.23(16)
O1 N1 O2 122.65(17)
O1 N1 C5 118.92(15)
O2 N1 C5 118.43(16)
C4 C5 C6 122.82(16)
C4 C5 N1 116.38(15)
C6 C5 N1 120.79(15)
C11 C10 N2 123.64(15)
C11 C10 C19 119.50(15)
N2 C10 C19 116.74(15)
C2 C1 C6 122.55(17)
C2 C1 H1A 118.7
C6 C1 H1A 118.7
C8 C7 C6 124.28(17)
C8 C7 H7A 117.9
C6 C7 H7A 117.9
C10 C11 C12 121.18(16)
C10 C11 H11A 119.4
C12 C11 H11A 119.4
C13 C14 C19 119.25(15)
C13 C14 C15 122.24(16)
C19 C14 C15 118.51(16)
C3 C4 C5 119.81(17)
C3 C4 H4A 120.1
C5 C4 H4A 120.1
C12 C13 C14 120.81(17)
C12 C13 H13A 119.6
C14 C13 H13A 119.6
N2 C9 C8 121.30(18)
N2 C9 H9A 119.3
C8 C9 H9A 119.3
C13 C12 C11 120.28(17)
C13 C12 H12A 119.9
C11 C12 H12A 119.9
C17 C18 C19 120.97(16)
C17 C18 H18A 119.5
C19 C18 H18A 119.5
C18 C17 C16 120.30(17)
C18 C17 H17A 119.9
C16 C17 H17A 119.9
C3 C2 C1 120.16(19)
C3 C2 H2B 119.9
C1 C2 H2B 119.9
C16 C15 C14 121.05(17)
C16 C15 H15A 119.5
C14 C15 H15A 119.5
C15 C16 C17 120.43(16)
C15 C16 H16A 119.8
C17 C16 H16A 119.8
C7 C8 C9 123.05(18)
C7 C8 H8A 118.5
C9 C8 H8A 118.5
C2 C3 C4 119.54(18)
C2 C3 H3A 120.2
C4 C3 H3A 120.2

loop_
_geom_bond_atom_site_label_1
_geom_bond_atom_site_label_2
_geom_bond_distance
C19 C18 1.413(2)
C19 C14 1.414(2)
C19 C10 1.429(2)
C6 C1 1.396(2)
C6 C5 1.398(2)
C6 C7 1.464(2)
N2 C9 1.275(2)
N2 C10 1.413(2)
N1 O1 1.2171(18)
N1 O2 1.2192(18)
N1 C5 1.468(2)
C5 C4 1.376(2)
C10 C11 1.375(2)
C1 C2 1.375(2)
C1 H1A 0.9300
C7 C8 1.331(2)
C7 H7A 0.9300
C11 C12 1.396(2)
C11 H11A 0.9300
C14 C13 1.412(2)
C14 C15 1.418(2)
C4 C3 1.371(3)
C4 H4A 0.9300
C13 C12 1.364(2)
C13 H13A 0.9300
C9 C8 1.438(2)
C9 H9A 0.9300
C12 H12A 0.9300
C18 C17 1.362(2)
C18 H18A 0.9300
C17 C16 1.396(2)
C17 H17A 0.9300
C2 C3 1.371(3)
C2 H2B 0.9300
C15 C16 1.356(3)
C15 H15A 0.9300
C16 H16A 0.9300
C8 H8A 0.9300
C3 H3A 0.9300

loop_
_geom_torsion_atom_site_label_1
_geom_torsion_atom_site_label_2
_geom_torsion_atom_site_label_3
_geom_torsion_atom_site_label_4
_geom_torsion
C1 C6 C5 C4 0.6(2)
C7 C6 C5 C4 178.47(15)
C1 C6 C5 N1 179.58(15)
C7 C6 C5 N1 -2.5(3)
O1 N1 C5 C4 154.51(17)
O2 N1 C5 C4 -25.0(2)
O1 N1 C5 C6 -24.5(2)
O2 N1 C5 C6 155.98(16)
C9 N2 C10 C11 36.7(2)
C9 N2 C10 C19 -147.33(16)
C18 C19 C10 C11 -178.51(16)
C14 C19 C10 C11 -0.2(2)
C18 C19 C10 N2 5.3(2)
C14 C19 C10 N2 -176.33(14)
C5 C6 C1 C2 -1.2(2)
C7 C6 C1 C2 -179.20(16)
C1 C6 C7 C8 -36.3(2)
C5 C6 C7 C8 145.94(17)
N2 C10 C11 C12 175.23(16)
C19 C10 C11 C12 -0.6(2)
C18 C19 C14 C13 179.40(15)
C10 C19 C14 C13 1.0(2)
C18 C19 C14 C15 -0.1(2)
C10 C19 C14 C15 -178.49(14)
C6 C5 C4 C3 0.4(3)
N1 C5 C4 C3 -178.66(16)
C19 C14 C13 C12 -1.0(3)
C15 C14 C13 C12 178.42(16)
C10 N2 C9 C8 -176.27(14)
C14 C13 C12 C11 0.2(3)
C10 C11 C12 C13 0.6(3)
C14 C19 C18 C17 -0.3(2)
C10 C19 C18 C17 178.06(15)
C19 C18 C17 C16 0.1(3)
C6 C1 C2 C3 0.8(3)
C13 C14 C15 C16 -178.85(17)
C19 C14 C15 C16 0.6(2)
C14 C15 C16 C17 -0.8(3)
C18 C17 C16 C15 0.4(3)
C6 C7 C8 C9 177.95(15)
N2 C9 C8 C7 175.93(17)
C1 C2 C3 C4 0.2(3)
C5 C4 C3 C2 -0.8(3)
